data_2201681
loop_
_publ_author_name
'Chen-Xin Cai'
'Li Xu'
'Yun-Qi Tian'
'Xiao-Zeng You'

_publ_section_title
;
 The complex salt benzodiimidazolium tetrachlorozincate
;
_journal_issue 8
_journal_name_full 'Acta Crystallographica Section E'
_journal_page_first m399
_journal_page_last m401
_journal_paper_doi 10.1107/S1600536802011893
_journal_volume 58
_journal_year 2002
_chemical_formula_iupac 'C8 H8 N4 1+, Zn Cl4 1-'
_chemical_formula_moiety 'C8 H8 N4 1+, Zn Cl4 1-'
_chemical_formula_sum 'C8 H8 Cl4 N4 Zn'
_chemical_formula_weight 367.35
_chemical_name_systematic ?
_space_group_IT_number 63
_symmetry_cell_setting orthorhombic
_symmetry_space_group_name_Hall '-C 2c 2'
_symmetry_space_group_name_H-M 'C m c m'
_atom_sites_solution_hydrogens difmap
_atom_sites_solution_primary direct
_atom_sites_solution_secondary difmap
_audit_creation_method SHELXL-97
_cell_angle_alpha 90.00
_cell_angle_beta 90.00
_cell_angle_gamma 90.00
_cell_formula_units_Z 4
_cell_length_a 8.719(2)
_cell_length_b 9.276(2)
_cell_length_c 15.226(3)
_cell_measurement_reflns_used 25
_cell_measurement_temperature 293(2)
_cell_measurement_theta_max 25
_cell_measurement_theta_min 1
_cell_volume 1231.4(5)
_computing_cell_refinement 'CAD-4 VAX/PC Diffractometer Control Software'
_computing_data_collection 'CAD-4 VAX/PC Diffractometer Control Software (Enraf-Nonius, 1988)'
_computing_data_reduction 'NRCVAX (Gabe et al., 1989)'
_computing_molecular_graphics 'SHELXTL (Bruker, 2000)'
_computing_publication_material SHELXTL
_computing_structure_refinement 'SHELXL97 (Sheldrick, 1997)'
_computing_structure_solution 'SHELXS97 (Sheldrick, 1997)'
_diffrn_ambient_temperature 293(2)
_diffrn_measured_fraction_theta_full 1.000
_diffrn_measured_fraction_theta_max 1.000
_diffrn_measurement_device_type 'Enraf-Nonius CAD-4'
_diffrn_measurement_method \w
_diffrn_radiation_monochromator graphite
_diffrn_radiation_source 'fine-focus sealed tube'
_diffrn_radiation_type MoK\a
_diffrn_radiation_wavelength 0.71073
_diffrn_reflns_av_R_equivalents 0.0166
_diffrn_reflns_av_sigmaI/netI 0.0199
_diffrn_reflns_limit_h_max 0
_diffrn_reflns_limit_h_min -10
_diffrn_reflns_limit_k_max 11
_diffrn_reflns_limit_k_min -11
_diffrn_reflns_limit_l_max 18
_diffrn_reflns_limit_l_min 0
_diffrn_reflns_number 1169
_diffrn_reflns_theta_full 24.97
_diffrn_reflns_theta_max 24.97
_diffrn_reflns_theta_min 2.68
_diffrn_standards_decay_% <1
_diffrn_standards_interval_count 97
_diffrn_standards_number 3
_exptl_absorpt_coefficient_mu 2.841
_exptl_absorpt_correction_T_max 0.75
_exptl_absorpt_correction_T_min 0.33
_exptl_absorpt_correction_type '\y scans'
_exptl_absorpt_process_details '(North et al., 1968)'
_exptl_crystal_colour colourless
_exptl_crystal_density_diffrn 1.981
_exptl_crystal_density_method 'not measured'
_exptl_crystal_description plate
_exptl_crystal_F_000 728
_exptl_crystal_size_max 0.4
_exptl_crystal_size_mid 0.4
_exptl_crystal_size_min 0.1
_refine_diff_density_max 0.706
_refine_diff_density_min -0.411
_refine_ls_extinction_coef 0.0081(10)
_refine_ls_extinction_expression Fc^*^=kFc[1+0.001xFc^2^\l^3^/sin(2\q)]^-1/4^
_refine_ls_extinction_method 'SHELXL97 (Sheldrick, 1997)'
_refine_ls_goodness_of_fit_ref 1.072
_refine_ls_hydrogen_treatment refU
_refine_ls_matrix_type full
_refine_ls_number_parameters 50
_refine_ls_number_reflns 607
_refine_ls_number_restraints 0
_refine_ls_restrained_S_all 1.072
_refine_ls_R_factor_all 0.0311
_refine_ls_R_factor_gt 0.0260
_refine_ls_shift/su_max 0.001
_refine_ls_shift/su_mean 0.000
_refine_ls_structure_factor_coef Fsqd
_refine_ls_weighting_details 'calc w = 1/[\s^2^(Fo^2^)+(0.0536P)^2^] where P = (Fo^2^+2Fc^2^)/3'
_refine_ls_weighting_scheme calc
_refine_ls_wR_factor_gt 0.0696
_refine_ls_wR_factor_ref 0.0725
_reflns_number_gt 539
_reflns_number_total 607
_reflns_threshold_expression I>2\s(I)
_cod_data_source_file ww6029.cif
_cod_data_source_block I
_cod_database_code 2201681
_cod_database_fobs_code 2201681

loop_
_symmetry_equiv_pos_as_xyz
'x, y, z'
'-x, -y, z+1/2'
'-x, y, -z+1/2'
'x, -y, -z'
'x+1/2, y+1/2, z'
'-x+1/2, -y+1/2, z+1/2'
'-x+1/2, y+1/2, -z+1/2'
'x+1/2, -y+1/2, -z'
'-x, -y, -z'
'x, y, -z-1/2'
'x, -y, z-1/2'
'-x, y, z'
'-x+1/2, -y+1/2, -z'
'x+1/2, y+1/2, -z-1/2'
'x+1/2, -y+1/2, z-1/2'
'-x+1/2, y+1/2, z'

loop_
_atom_site_label
_atom_site_fract_x
_atom_site_fract_y
_atom_site_fract_z
_atom_site_U_iso_or_equiv
_atom_site_adp_type
_atom_site_calc_flag
_atom_site_refinement_flags
_atom_site_occupancy
_atom_site_disorder_assembly
_atom_site_disorder_group
_atom_site_type_symbol
N1 0.3754(2) 0.21154(17) 0.60050(15) 0.0332(5) Uani d . 1 . . N
C2 0.5000 0.2760(3) 0.6304(2) 0.0354(8) Uani d S 1 . . C
C1 0.4192(3) 0.0969(2) 0.54709(15) 0.0275(5) Uani d . 1 . . C
C3 0.3322(4) 0.0000 0.5000 0.0290(7) Uani d S 1 . . C
H1A 0.2757 0.2335 0.6184 0.050(8) Uiso d R 1 . . H
H3A 0.2241 0.0000 0.5000 0.050(11) Uiso d SR 1 . . H
H2A 0.5000 0.3571 0.6586 0.058(13) Uiso d SR 1 . . H
Zn1 0.0000 0.29266(5) 0.7500 0.0299(3) Uani d S 1 . . Zn
Cl1 0.0000 0.16128(8) 0.62204(6) 0.0319(3) Uani d S 1 . . Cl
Cl2 0.21445(10) 0.42793(8) 0.7500 0.0374(3) Uani d S 1 . . Cl

loop_
_atom_site_aniso_label
_atom_site_aniso_U_11
_atom_site_aniso_U_22
_atom_site_aniso_U_33
_atom_site_aniso_U_12
_atom_site_aniso_U_13
_atom_site_aniso_U_23
N1 0.0314(11) 0.0349(10) 0.0334(12) 0.0023(8) 0.0065(10) -0.0023(8)
C2 0.049(2) 0.0312(18) 0.0256(19) 0.000 0.000 -0.0025(13)
C1 0.0263(11) 0.0305(10) 0.0256(12) 0.0002(9) 0.0035(10) 0.0032(9)
C3 0.0186(15) 0.0382(16) 0.0303(19) 0.000 0.000 0.0029(14)
Zn1 0.0244(4) 0.0374(4) 0.0279(4) 0.000 0.000 0.000
Cl1 0.0278(5) 0.0374(5) 0.0306(5) 0.000 0.000 -0.0040(3)
Cl2 0.0300(5) 0.0405(5) 0.0417(5) -0.0068(3) 0.000 0.000

loop_
_atom_type_symbol
_atom_type_description
_atom_type_scat_dispersion_real
_atom_type_scat_dispersion_imag
_atom_type_scat_source
C C 0.0033 0.0016 'International Tables Vol C Tables 4.2.6.8 and 6.1.1.4'
H H 0.0000 0.0000 'International Tables Vol C Tables 4.2.6.8 and 6.1.1.4'
N N 0.0061 0.0033 'International Tables Vol C Tables 4.2.6.8 and 6.1.1.4'
Cl Cl 0.1484 0.1585 'International Tables Vol C Tables 4.2.6.8 and 6.1.1.4'
Zn Zn 0.2839 1.4301 'International Tables Vol C Tables 4.2.6.8 and 6.1.1.4'

loop_
_geom_angle_atom_site_label_1
_geom_angle_atom_site_label_2
_geom_angle_atom_site_label_3
_geom_angle_site_symmetry_1
_geom_angle_site_symmetry_3
_geom_angle
_geom_angle_publ_flag
C2 N1 C1 . . 108.8(2) yes
C2 N1 H1A . . 124.5 ?
C1 N1 H1A . . 126.3 ?
N1 C2 N1 . 12_655 110.6(3) ?
N1 C2 H2A . . 124.3 yes
N1 C2 H2A 12_655 . 124.3 ?
C3 C1 N1 . . 130.6(2) yes
C3 C1 C1 . 12_655 123.42(15) ?
N1 C1 C1 . 12_655 105.91(12) ?
C1 C3 C1 . 4_556 113.2(3) ?
C1 C3 H3A . . 123.4 ?
C1 C3 H3A 4_556 . 123.4 ?
Cl1 Zn1 Cl1 . 10_557 115.95(5) yes
Cl2 Zn1 Cl1 . . 107.188(16) yes
Cl2 Zn1 Cl1 3_556 . 107.188(16) ?
Cl2 Zn1 Cl1 . 10_557 107.188(16) ?
Cl2 Zn1 Cl1 3_556 10_557 107.188(16) ?
Cl2 Zn1 Cl2 . 3_556 112.27(5) ?

loop_
_geom_bond_atom_site_label_1
_geom_bond_atom_site_label_2
_geom_bond_site_symmetry_2
_geom_bond_distance
_geom_bond_publ_flag
N1 C1 . 1.392(3) yes
N1 C2 . 1.321(3) yes
N1 H1A . 0.9340 yes
C2 N1 12_655 1.321(3) ?
C2 H2A . 0.8659 yes
C1 C3 . 1.378(3) yes
C1 C1 12_655 1.409(4) ?
C3 C1 4_556 1.378(3) ?
C3 H3A . 0.9426 yes
Zn1 Cl1 . 2.2980(9) yes
Zn1 Cl1 10_557 2.2980(9) ?
Zn1 Cl2 . 2.2517(9) yes
Zn1 Cl2 3_556 2.2517(9) ?

loop_
_geom_hbond_atom_site_label_D
_geom_hbond_atom_site_label_H
_geom_hbond_atom_site_label_A
_geom_hbond_distance_DH
_geom_hbond_distance_HA
_geom_hbond_distance_DA
_geom_hbond_angle_DHA
N1 H1A Cl1 0.93 2.50 3.323(2) 148
N1 H1A Cl2 0.93 2.75 3.344(2) 123

loop_
_geom_torsion_atom_site_label_1
_geom_torsion_atom_site_label_2
_geom_torsion_atom_site_label_3
_geom_torsion_atom_site_label_4
_geom_torsion_site_symmetry_1
_geom_torsion_site_symmetry_4
_geom_torsion
C1 N1 C2 N1 . 12_655 -0.1(4)
C2 N1 C1 C3 . . -178.6(2)
C2 N1 C1 C1 . 12_655 0.1(2)
N1 C1 C3 C1 . 4_556 178.5(3)
C1 C1 C3 C1 12_655 4_556 0.0
